data_4305804
loop_
_publ_author_name
'Malgorzata Kondracka'
'Ulli Englert'

_publ_contact_author_address
;
      Institut fuer Anorganische Chemie
      RWTH Aachen
      Landoltweg 1
      52074 Aachen
      Germany
;
_publ_contact_author_email ullrich.englert@ac.rwth-aachen.de
_publ_contact_author_fax 0049-241-8092288
_publ_contact_author_name 'Ulli Englert'
_publ_contact_author_phone 0049-241-8090074
_publ_section_title
;
Bimetallic Coordination Polymers via Combination of Substitution-Inert
Building Blocks and Labile Connectors
;
_journal_name_full 'Inorganic Chemistry'
_journal_page_first 10246
_journal_page_last 10257
_journal_paper_doi 10.1021/ic800748f
_journal_volume 47
_journal_year 2008
_chemical_formula_moiety '2(C19 H18 Ag Cr F3 N3 O9 S), 0.5(C14 H16), 2(C H4 O)'
_chemical_formula_sum 'C47 H52 Ag2 Cr2 F6 N6 O20 S2'
_chemical_formula_weight 1518.81
_chemical_name_common 'compound 3a'
_chemical_name_systematic
; 
 ? 
;
_space_group_IT_number 2
_symmetry_cell_setting triclinic
_symmetry_space_group_name_Hall '-P 1'
_symmetry_space_group_name_H-M 'P -1'
_atom_sites_solution_hydrogens geom
_atom_sites_solution_primary direct
_atom_sites_solution_secondary difmap
_audit_creation_method SHELXL-97
_cell_angle_alpha 115.5540(10)
_cell_angle_beta 107.1900(10)
_cell_angle_gamma 94.0830(10)
_cell_formula_units_Z 1
_cell_length_a 10.5781(7)
_cell_length_b 12.4976(8)
_cell_length_c 13.5413(9)
_cell_measurement_reflns_used 6375
_cell_measurement_temperature 130(2)
_cell_measurement_theta_max 28.15
_cell_measurement_theta_min 2.61
_cell_volume 1501.35(17)
_computing_cell_refinement 'Bruker SMART'
_computing_data_collection 'Bruker SMART'
_computing_data_reduction 'Bruker SAINT'
_computing_molecular_graphics 'Bruker SHELXTL'
_computing_publication_material 'Bruker SHELXTL'
_computing_structure_refinement 'SHELXL-97 (Sheldrick, 1997)'
_computing_structure_solution 'SHELXS-97 (Sheldrick, 1990)'
_diffrn_ambient_temperature 130(2)
_diffrn_measured_fraction_theta_full .995
_diffrn_measured_fraction_theta_max .938
_diffrn_measurement_device_type 'CCD area detector'
_diffrn_measurement_method 'omega scans'
_diffrn_radiation_monochromator graphite
_diffrn_radiation_source 'fine-focus sealed tube'
_diffrn_radiation_type MoK\a
_diffrn_radiation_wavelength 0.71073
_diffrn_reflns_av_R_equivalents 0.0357
_diffrn_reflns_av_sigmaI/netI 0.0372
_diffrn_reflns_limit_h_max 14
_diffrn_reflns_limit_h_min -15
_diffrn_reflns_limit_k_max 17
_diffrn_reflns_limit_k_min -17
_diffrn_reflns_limit_l_max 19
_diffrn_reflns_limit_l_min -18
_diffrn_reflns_number 32203
_diffrn_reflns_theta_full 29.00
_diffrn_reflns_theta_max 30.49
_diffrn_reflns_theta_min 1.79
_exptl_absorpt_coefficient_mu 1.158
_exptl_absorpt_correction_T_max 0.855
_exptl_absorpt_correction_T_min 0.687
_exptl_absorpt_correction_type multi-scan
_exptl_absorpt_process_details Platon
_exptl_crystal_colour violet
_exptl_crystal_density_diffrn 1.673
_exptl_crystal_density_method 'not measured'
_exptl_crystal_description block
_exptl_crystal_F_000 758
_exptl_crystal_size_max 0.35
_exptl_crystal_size_mid 0.27
_exptl_crystal_size_min 0.14
_refine_diff_density_max .997
_refine_diff_density_min -.473
_refine_diff_density_rms .082
_refine_ls_extinction_method none
_refine_ls_goodness_of_fit_ref 1.021
_refine_ls_hydrogen_treatment constr
_refine_ls_matrix_type full
_refine_ls_number_parameters 412
_refine_ls_number_reflns 8590
_refine_ls_number_restraints 92
_refine_ls_restrained_S_all 1.059
_refine_ls_R_factor_all 0.0390
_refine_ls_R_factor_gt 0.0310
_refine_ls_shift/su_max 0.002
_refine_ls_shift/su_mean 0.000
_refine_ls_structure_factor_coef Fsqd
_refine_ls_weighting_details 'calc w=1/[\s^2^(Fo^2^)+(0.0400P)^2^+0.0000P] where P=(Fo^2^+2Fc^2^)/3'
_refine_ls_weighting_scheme calc
_refine_ls_wR_factor_gt 0.0748
_refine_ls_wR_factor_ref 0.0765
_reflns_number_gt 7002
_reflns_number_total 8590
_reflns_threshold_expression >2sigma(I)
_cod_data_source_file ic800748f_si_001_04.cif
_cod_data_source_block comp3a
_cod_original_sg_symbol_Hall -P1
_cod_database_code 4305804

loop_
_symmetry_equiv_pos_as_xyz
'x, y, z'
'-x, -y, -z'

loop_
_atom_site_label
_atom_site_type_symbol
_atom_site_fract_x
_atom_site_fract_y
_atom_site_fract_z
_atom_site_U_iso_or_equiv
_atom_site_adp_type
_atom_site_occupancy
_atom_site_symmetry_multiplicity
_atom_site_calc_flag
_atom_site_refinement_flags
_atom_site_disorder_assembly
_atom_site_disorder_group
Ag1 Ag 0.420936(16) 0.548636(14) 0.128388(13) 0.02805(6) Uani 1 1 d . . .
Cr1 Cr 1.05573(3) 0.83726(3) 0.73659(2) 0.01598(7) Uani 1 1 d . . .
S1 S 0.18355(6) 0.73962(5) 0.23595(5) 0.02919(12) Uani 1 1 d . . .
O1 O 0.86416(13) 0.84145(12) 0.68698(11) 0.0198(3) Uani 1 1 d . . .
O2 O 1.02630(13) 0.70973(12) 0.57948(11) 0.0211(3) Uani 1 1 d . . .
O3 O 1.09159(12) 0.96148(11) 0.89583(11) 0.0199(3) Uani 1 1 d . . .
O4 O 1.09565(13) 0.96310(12) 0.69448(11) 0.0204(3) Uani 1 1 d . . .
O5 O 1.01309(13) 0.71551(11) 0.78290(11) 0.0194(3) Uani 1 1 d . . .
O6 O 1.24770(13) 0.83493(12) 0.78796(11) 0.0207(3) Uani 1 1 d . . .
O7 O 0.2685(2) 0.65497(17) 0.23400(17) 0.0534(5) Uani 1 1 d . . .
O8 O 0.04402(16) 0.69210(14) 0.20925(15) 0.0409(4) Uani 1 1 d . . .
O9 O 0.20613(18) 0.81162(17) 0.18152(15) 0.0446(4) Uani 1 1 d . . .
O10 O 0.39903(15) 0.96318(15) 0.16362(15) 0.0362(4) Uani 1 1 d . . .
H10 H 0.3313 0.9221 0.1620 0.054 Uiso 1 1 calc R . .
N1 N 0.60239(18) 0.61757(18) 0.28594(15) 0.0334(4) Uani 1 1 d . . .
N2 N 1.29368(18) 1.36041(16) 1.01004(17) 0.0327(4) Uani 1 1 d . . .
N3 N 1.38259(19) 0.63208(18) 1.00786(17) 0.0341(4) Uani 1 1 d . . .
F1 F 0.17435(15) 0.93938(13) 0.40839(13) 0.0493(4) Uani 1 1 d . . .
F2 F 0.37320(14) 0.90484(14) 0.43266(13) 0.0533(4) Uani 1 1 d . . .
F3 F 0.22512(19) 0.80035(15) 0.45575(13) 0.0633(5) Uani 1 1 d . . .
C1 C 0.2417(2) 0.8514(2) 0.3907(2) 0.0353(5) Uani 1 1 d . . .
C2 C 0.6375(2) 0.8174(2) 0.57367(19) 0.0283(4) Uani 1 1 d . . .
H2A H 0.6367 0.8717 0.6515 0.042 Uiso 1 1 calc R . .
H2B H 0.5691 0.7413 0.5376 0.042 Uiso 1 1 calc R . .
H2C H 0.6165 0.8571 0.5241 0.042 Uiso 1 1 calc R . .
C3 C 0.77480(18) 0.79034(16) 0.58549(16) 0.0190(4) Uani 1 1 d . . .
C4 C 0.79912(19) 0.70851(17) 0.48481(16) 0.0197(4) Uani 1 1 d . . .
C5 C 0.92223(19) 0.67015(16) 0.48703(16) 0.0205(4) Uani 1 1 d . . .
C6 C 0.9345(2) 0.57710(19) 0.37674(17) 0.0304(5) Uani 1 1 d . . .
H6A H 0.9719 0.6183 0.3408 0.046 Uiso 1 1 calc R . .
H6B H 0.8444 0.5248 0.3218 0.046 Uiso 1 1 calc R . .
H6C H 0.9951 0.5272 0.3954 0.046 Uiso 1 1 calc R . .
C7 C 0.6900(2) 0.65775(18) 0.37455(17) 0.0249(4) Uani 1 1 d . . .
C8 C 1.1875(2) 1.13907(18) 1.07614(17) 0.0249(4) Uani 1 1 d . . .
H8A H 1.1061 1.1310 1.0953 0.037 Uiso 1 1 calc R . .
H8B H 1.2262 1.2255 1.1060 0.037 Uiso 1 1 calc R . .
H8C H 1.2547 1.1042 1.1125 0.037 Uiso 1 1 calc R . .
C9 C 1.15006(17) 1.07307(16) 0.94639(16) 0.0185(4) Uani 1 1 d . . .
C10 C 1.17827(18) 1.13268(16) 0.88440(16) 0.0198(4) Uani 1 1 d . . .
C11 C 1.14510(18) 1.07580(17) 0.76056(17) 0.0201(4) Uani 1 1 d . . .
C12 C 1.1696(2) 1.1495(2) 0.70307(19) 0.0287(4) Uani 1 1 d . . .
H12A H 1.1559 1.0949 0.6209 0.043 Uiso 1 1 calc R . .
H12B H 1.2631 1.1989 0.7442 0.043 Uiso 1 1 calc R . .
H12C H 1.1059 1.2030 0.7064 0.043 Uiso 1 1 calc R . .
C13 C 1.2407(2) 1.25977(18) 0.95185(18) 0.0246(4) Uani 1 1 d . . .
C14 C 1.0308(2) 0.60699(18) 0.88937(18) 0.0258(4) Uani 1 1 d . . .
H14A H 1.0370 0.6581 0.9702 0.039 Uiso 1 1 calc R . .
H14B H 1.0792 0.5423 0.8863 0.039 Uiso 1 1 calc R . .
H14C H 0.9351 0.5705 0.8382 0.039 Uiso 1 1 calc R . .
C15 C 1.09367(19) 0.68321(16) 0.84885(16) 0.0188(4) Uani 1 1 d . . .
C16 C 1.23676(19) 0.71681(17) 0.88373(16) 0.0195(4) Uani 1 1 d . . .
C17 C 1.30653(19) 0.79039(17) 0.85222(16) 0.0206(4) Uani 1 1 d . . .
C18 C 1.4584(2) 0.8197(2) 0.8965(2) 0.0331(5) Uani 1 1 d . . .
H18A H 1.4904 0.8623 0.8592 0.050 Uiso 1 1 calc R . .
H18B H 1.4903 0.7440 0.8774 0.050 Uiso 1 1 calc R . .
H18C H 1.4942 0.8719 0.9818 0.050 Uiso 1 1 calc R . .
C19 C 1.3175(2) 0.67056(19) 0.95417(18) 0.0244(4) Uani 1 1 d . . .
C20 C 0.5196(2) 0.9517(2) 0.2351(2) 0.0390(5) Uani 1 1 d . . .
H20A H 0.5978 1.0083 0.2460 0.058 Uiso 1 1 calc R . .
H20B H 0.5306 0.8680 0.1971 0.058 Uiso 1 1 calc R . .
H20C H 0.5140 0.9708 0.3117 0.058 Uiso 1 1 calc R . .
C21 C 0.3627(17) 0.5814(17) 0.5456(12) 0.104(2) Uani 0.50 1 d PDU A -1
H21 H 0.3031 0.6240 0.5800 0.125 Uiso 0.50 1 calc PR A -1
C22 C 0.3257(6) 0.5283(5) 0.4251(6) 0.0552(14) Uani 0.50 1 d PDU A -1
H22 H 0.2459 0.5300 0.3707 0.066 Uiso 0.50 1 calc PR A -1
C23 C 0.4355(14) 0.4684(15) 0.3978(14) 0.0937(16) Uani 0.50 1 d PDU A -1
H23 H 0.4236 0.4251 0.3171 0.112 Uiso 0.50 1 calc PR A -1
C24 C 0.5512(9) 0.4681(7) 0.4751(11) 0.094(2) Uani 0.50 1 d PDU A -1
C25 C 0.5782(15) 0.5217(16) 0.5946(14) 0.0937(16) Uani 0.50 1 d PDU A -1
H25 H 0.6554 0.5195 0.6509 0.112 Uiso 0.50 1 calc PR A -1
C26 C 0.4813(9) 0.5759(7) 0.6185(6) 0.074(2) Uani 0.50 1 d PDU A -1
H26 H 0.4954 0.6184 0.6997 0.088 Uiso 0.50 1 calc PR A -1
C27 C 0.6480(17) 0.4013(18) 0.4398(13) 0.104(2) Uani 0.50 1 d PDU A -1
H27A H 0.6698 0.4180 0.3816 0.156 Uiso 0.50 1 calc PR A -1
H27B H 0.6096 0.3139 0.4052 0.156 Uiso 0.50 1 calc PR A -1
H27C H 0.7310 0.4261 0.5084 0.156 Uiso 0.50 1 calc PR A -1

loop_
_atom_site_aniso_label
_atom_site_aniso_U_11
_atom_site_aniso_U_22
_atom_site_aniso_U_33
_atom_site_aniso_U_23
_atom_site_aniso_U_13
_atom_site_aniso_U_12
Ag1 0.03021(9) 0.02137(9) 0.02158(9) 0.00999(7) -0.00331(6) -0.00067(6)
Cr1 0.01657(14) 0.01467(14) 0.01340(14) 0.00528(12) 0.00351(11) 0.00224(11)
S1 0.0311(3) 0.0261(3) 0.0304(3) 0.0113(2) 0.0146(2) 0.0063(2)
O1 0.0200(6) 0.0190(6) 0.0172(6) 0.0066(5) 0.0054(5) 0.0058(5)
O2 0.0224(7) 0.0193(7) 0.0170(6) 0.0054(5) 0.0058(5) 0.0061(5)
O3 0.0214(7) 0.0185(7) 0.0157(6) 0.0059(5) 0.0058(5) -0.0005(5)
O4 0.0250(7) 0.0179(7) 0.0179(6) 0.0083(5) 0.0074(5) 0.0052(5)
O5 0.0190(6) 0.0163(6) 0.0200(7) 0.0075(5) 0.0058(5) 0.0017(5)
O6 0.0180(6) 0.0240(7) 0.0221(7) 0.0138(6) 0.0057(5) 0.0043(5)
O7 0.0594(12) 0.0518(12) 0.0565(12) 0.0221(10) 0.0315(10) 0.0341(10)
O8 0.0357(9) 0.0295(9) 0.0456(10) 0.0085(8) 0.0158(8) -0.0035(7)
O9 0.0471(10) 0.0473(10) 0.0388(10) 0.0238(8) 0.0128(8) -0.0031(8)
O10 0.0281(8) 0.0407(10) 0.0426(9) 0.0233(8) 0.0119(7) 0.0049(7)
N1 0.0295(10) 0.0401(11) 0.0215(9) 0.0135(8) 0.0014(8) -0.0016(8)
N2 0.0323(10) 0.0204(9) 0.0347(10) 0.0088(8) 0.0061(8) -0.0004(8)
N3 0.0359(10) 0.0399(11) 0.0384(11) 0.0274(10) 0.0143(9) 0.0135(9)
F1 0.0486(9) 0.0311(8) 0.0503(9) 0.0035(7) 0.0186(7) 0.0106(7)
F2 0.0328(8) 0.0567(10) 0.0486(9) 0.0186(8) -0.0016(7) -0.0012(7)
F3 0.0962(14) 0.0572(10) 0.0371(8) 0.0238(8) 0.0260(9) 0.0030(9)
C1 0.0364(13) 0.0325(12) 0.0338(12) 0.0145(10) 0.0113(10) 0.0036(10)
C2 0.0207(10) 0.0297(11) 0.0307(11) 0.0132(9) 0.0059(8) 0.0062(8)
C3 0.0207(9) 0.0157(9) 0.0210(9) 0.0104(8) 0.0060(7) 0.0019(7)
C4 0.0206(9) 0.0186(9) 0.0153(9) 0.0078(7) 0.0017(7) -0.0003(7)
C5 0.0266(10) 0.0155(9) 0.0167(9) 0.0062(7) 0.0073(8) 0.0008(7)
C6 0.0345(12) 0.0269(11) 0.0192(10) 0.0017(9) 0.0104(9) 0.0058(9)
C7 0.0252(10) 0.0248(10) 0.0206(10) 0.0101(8) 0.0054(8) 0.0004(8)
C8 0.0238(10) 0.0241(10) 0.0197(10) 0.0046(8) 0.0086(8) 0.0003(8)
C9 0.0115(8) 0.0179(9) 0.0205(9) 0.0047(7) 0.0052(7) 0.0029(7)
C10 0.0169(9) 0.0161(9) 0.0221(9) 0.0063(8) 0.0061(7) 0.0024(7)
C11 0.0163(9) 0.0220(10) 0.0255(10) 0.0132(8) 0.0085(8) 0.0059(7)
C12 0.0329(11) 0.0281(11) 0.0345(12) 0.0209(10) 0.0149(9) 0.0088(9)
C13 0.0211(10) 0.0237(10) 0.0278(10) 0.0119(9) 0.0078(8) 0.0044(8)
C14 0.0292(11) 0.0226(10) 0.0248(10) 0.0112(9) 0.0101(9) 0.0002(8)
C15 0.0254(9) 0.0121(8) 0.0143(8) 0.0023(7) 0.0075(7) 0.0029(7)
C16 0.0232(9) 0.0179(9) 0.0179(9) 0.0090(8) 0.0069(7) 0.0060(7)
C17 0.0210(9) 0.0210(9) 0.0175(9) 0.0078(8) 0.0062(7) 0.0048(7)
C18 0.0210(10) 0.0460(14) 0.0426(13) 0.0307(12) 0.0102(9) 0.0081(9)
C19 0.0261(10) 0.0250(10) 0.0236(10) 0.0126(9) 0.0096(8) 0.0050(8)
C20 0.0304(12) 0.0466(15) 0.0397(13) 0.0208(12) 0.0124(10) 0.0069(10)
C21 0.117(4) 0.070(5) 0.153(5) 0.059(4) 0.077(4) 0.022(3)
C22 0.057(3) 0.044(3) 0.074(4) 0.042(3) 0.016(3) 0.001(3)
C23 0.125(4) 0.041(3) 0.112(4) 0.028(2) 0.058(3) -0.005(3)
C24 0.096(5) 0.053(5) 0.196(8) 0.077(6) 0.105(6) 0.036(4)
C25 0.125(4) 0.041(3) 0.112(4) 0.028(2) 0.058(3) -0.005(3)
C26 0.101(5) 0.055(5) 0.054(4) 0.034(4) 0.010(4) -0.018(4)
C27 0.117(4) 0.070(5) 0.153(5) 0.059(4) 0.077(4) 0.022(3)

loop_
_atom_type_symbol
_atom_type_description
_atom_type_scat_dispersion_real
_atom_type_scat_dispersion_imag
_atom_type_scat_source
C C 0.0033 0.0016 'International Tables Vol C Tables 4.2.6.8 and 6.1.1.4'
H H 0.0000 0.0000 'International Tables Vol C Tables 4.2.6.8 and 6.1.1.4'
N N 0.0061 0.0033 'International Tables Vol C Tables 4.2.6.8 and 6.1.1.4'
O O 0.0106 0.0060 'International Tables Vol C Tables 4.2.6.8 and 6.1.1.4'
F F 0.0171 0.0103 'International Tables Vol C Tables 4.2.6.8 and 6.1.1.4'
S S 0.1246 0.1234 'International Tables Vol C Tables 4.2.6.8 and 6.1.1.4'
Cr Cr 0.3209 0.6236 'International Tables Vol C Tables 4.2.6.8 and 6.1.1.4'
Ag Ag -0.8971 1.1015 'International Tables Vol C Tables 4.2.6.8 and 6.1.1.4'

loop_
_geom_angle_atom_site_label_1
_geom_angle_atom_site_label_2
_geom_angle_atom_site_label_3
_geom_angle
_geom_angle_site_symmetry_1
_geom_angle_site_symmetry_3
_geom_angle_publ_flag
N1 Ag1 N2 129.99(7) . 1_444 ?
N1 Ag1 N3 122.82(7) . 1_454 ?
N2 Ag1 N3 101.97(7) 1_444 1_454 ?
N1 Ag1 O7 95.51(7) . . ?
N2 Ag1 O7 102.45(7) 1_444 . ?
N3 Ag1 O7 94.52(7) 1_454 . ?
O3 Cr1 O2 177.46(6) . . ?
O3 Cr1 O4 90.05(5) . . ?
O2 Cr1 O4 91.18(6) . . ?
O3 Cr1 O6 87.11(6) . . ?
O2 Cr1 O6 90.66(6) . . ?
O4 Cr1 O6 90.53(5) . . ?
O3 Cr1 O1 92.21(5) . . ?
O2 Cr1 O1 90.03(5) . . ?
O4 Cr1 O1 89.30(6) . . ?
O6 Cr1 O1 179.30(6) . . ?
O3 Cr1 O5 88.14(5) . . ?
O2 Cr1 O5 90.67(6) . . ?
O4 Cr1 O5 177.85(6) . . ?
O6 Cr1 O5 90.54(5) . . ?
O1 Cr1 O5 89.61(5) . . ?
O8 S1 O7 114.53(11) . . ?
O8 S1 O9 114.87(11) . . ?
O7 S1 O9 115.54(12) . . ?
O8 S1 C1 103.08(10) . . ?
O7 S1 C1 103.38(12) . . ?
O9 S1 C1 103.01(11) . . ?
C3 O1 Cr1 129.30(12) . . ?
C5 O2 Cr1 128.73(12) . . ?
C9 O3 Cr1 129.07(12) . . ?
C11 O4 Cr1 128.84(12) . . ?
C15 O5 Cr1 128.24(12) . . ?
C17 O6 Cr1 127.30(12) . . ?
S1 O7 Ag1 140.96(12) . . ?
C20 O10 H10 109.5 . . ?
C7 N1 Ag1 173.57(18) . . ?
C13 N2 Ag1 172.80(18) . 1_666 ?
C19 N3 Ag1 153.32(17) . 1_656 ?
F1 C1 F3 107.77(19) . . ?
F1 C1 F2 106.88(19) . . ?
F3 C1 F2 107.3(2) . . ?
F1 C1 S1 111.42(16) . . ?
F3 C1 S1 111.44(16) . . ?
F2 C1 S1 111.77(16) . . ?
C3 C2 H2A 109.5 . . ?
C3 C2 H2B 109.5 . . ?
H2A C2 H2B 109.5 . . ?
C3 C2 H2C 109.5 . . ?
H2A C2 H2C 109.5 . . ?
H2B C2 H2C 109.5 . . ?
O1 C3 C4 122.90(17) . . ?
O1 C3 C2 117.12(17) . . ?
C4 C3 C2 119.97(17) . . ?
C5 C4 C3 124.63(17) . . ?
C5 C4 C7 117.84(17) . . ?
C3 C4 C7 117.47(17) . . ?
O2 C5 C4 123.46(17) . . ?
O2 C5 C6 116.08(17) . . ?
C4 C5 C6 120.45(17) . . ?
C5 C6 H6A 109.5 . . ?
C5 C6 H6B 109.5 . . ?
H6A C6 H6B 109.5 . . ?
C5 C6 H6C 109.5 . . ?
H6A C6 H6C 109.5 . . ?
H6B C6 H6C 109.5 . . ?
N1 C7 C4 179.6(2) . . ?
C9 C8 H8A 109.5 . . ?
C9 C8 H8B 109.5 . . ?
H8A C8 H8B 109.5 . . ?
C9 C8 H8C 109.5 . . ?
H8A C8 H8C 109.5 . . ?
H8B C8 H8C 109.5 . . ?
O3 C9 C10 122.59(17) . . ?
O3 C9 C8 115.84(17) . . ?
C10 C9 C8 121.57(17) . . ?
C9 C10 C11 124.74(17) . . ?
C9 C10 C13 116.76(17) . . ?
C11 C10 C13 118.46(17) . . ?
O4 C11 C10 123.02(17) . . ?
O4 C11 C12 116.70(17) . . ?
C10 C11 C12 120.28(18) . . ?
C11 C12 H12A 109.5 . . ?
C11 C12 H12B 109.5 . . ?
H12A C12 H12B 109.5 . . ?
C11 C12 H12C 109.5 . . ?
H12A C12 H12C 109.5 . . ?
H12B C12 H12C 109.5 . . ?
N2 C13 C10 176.8(2) . . ?
C15 C14 H14A 109.5 . . ?
C15 C14 H14B 109.5 . . ?
H14A C14 H14B 109.5 . . ?
C15 C14 H14C 109.5 . . ?
H14A C14 H14C 109.5 . . ?
H14B C14 H14C 109.5 . . ?
O5 C15 C16 122.53(17) . . ?
O5 C15 C14 116.68(17) . . ?
C16 C15 C14 120.80(17) . . ?
C17 C16 C15 125.32(17) . . ?
C17 C16 C19 117.08(17) . . ?
C15 C16 C19 117.58(17) . . ?
O6 C17 C16 123.75(17) . . ?
O6 C17 C18 116.64(17) . . ?
C16 C17 C18 119.61(17) . . ?
C17 C18 H18A 109.5 . . ?
C17 C18 H18B 109.5 . . ?
H18A C18 H18B 109.5 . . ?
C17 C18 H18C 109.5 . . ?
H18A C18 H18C 109.5 . . ?
H18B C18 H18C 109.5 . . ?
N3 C19 C16 178.3(2) . . ?
O10 C20 H20A 109.5 . . ?
O10 C20 H20B 109.5 . . ?
H20A C20 H20B 109.5 . . ?
O10 C20 H20C 109.5 . . ?
H20A C20 H20C 109.5 . . ?
H20B C20 H20C 109.5 . . ?
C26 C21 C22 123.3(12) . . ?
C26 C21 H21 118.3 . . ?
C22 C21 H21 118.3 . . ?
C21 C22 C23 106.0(10) . . ?
C21 C22 H22 127.0 . . ?
C23 C22 H22 127.0 . . ?
C24 C23 C22 127.4(11) . . ?
C24 C23 H23 116.3 . . ?
C22 C23 H23 116.3 . . ?
C23 C24 C25 122.5(9) . . ?
C23 C24 C27 123.2(11) . . ?
C25 C24 C27 113.9(10) . . ?
C26 C25 C24 109.9(11) . . ?
C26 C25 H25 125.1 . . ?
C24 C25 H25 125.1 . . ?
C25 C26 C21 130.8(12) . . ?
C25 C26 H26 114.6 . . ?
C21 C26 H26 114.6 . . ?

loop_
_geom_bond_atom_site_label_1
_geom_bond_atom_site_label_2
_geom_bond_distance
_geom_bond_site_symmetry_2
_geom_bond_publ_flag
Ag1 N1 2.1763(18) . ?
Ag1 N2 2.2216(17) 1_444 ?
Ag1 N3 2.2479(18) 1_454 ?
Ag1 O7 2.5377(17) . ?
Cr1 O3 1.9361(13) . ?
Cr1 O2 1.9431(13) . ?
Cr1 O4 1.9488(13) . ?
Cr1 O6 1.9492(13) . ?
Cr1 O1 1.9497(13) . ?
Cr1 O5 1.9505(13) . ?
S1 O8 1.4270(16) . ?
S1 O7 1.4328(18) . ?
S1 O9 1.4337(17) . ?
S1 C1 1.820(2) . ?
O1 C3 1.257(2) . ?
O2 C5 1.264(2) . ?
O3 C9 1.265(2) . ?
O4 C11 1.261(2) . ?
O5 C15 1.264(2) . ?
O6 C17 1.265(2) . ?
O10 C20 1.414(3) . ?
O10 H10 0.8400 . ?
N1 C7 1.143(3) . ?
N2 C13 1.140(3) . ?
N2 Ag1 2.2216(17) 1_666 ?
N3 C19 1.135(3) . ?
N3 Ag1 2.2478(18) 1_656 ?
F1 C1 1.326(3) . ?
F2 C1 1.333(3) . ?
F3 C1 1.332(3) . ?
C2 C3 1.493(3) . ?
C2 H2A 0.9800 . ?
C2 H2B 0.9800 . ?
C2 H2C 0.9800 . ?
C3 C4 1.419(3) . ?
C4 C5 1.416(3) . ?
C4 C7 1.423(3) . ?
C5 C6 1.496(3) . ?
C6 H6A 0.9800 . ?
C6 H6B 0.9800 . ?
C6 H6C 0.9800 . ?
C8 C9 1.489(3) . ?
C8 H8A 0.9800 . ?
C8 H8B 0.9800 . ?
C8 H8C 0.9800 . ?
C9 C10 1.416(3) . ?
C10 C11 1.424(3) . ?
C10 C13 1.427(3) . ?
C11 C12 1.491(3) . ?
C12 H12A 0.9800 . ?
C12 H12B 0.9800 . ?
C12 H12C 0.9800 . ?
C14 C15 1.492(3) . ?
C14 H14A 0.9800 . ?
C14 H14B 0.9800 . ?
C14 H14C 0.9800 . ?
C15 C16 1.416(3) . ?
C16 C17 1.414(3) . ?
C16 C19 1.427(3) . ?
C17 C18 1.494(3) . ?
C18 H18A 0.9800 . ?
C18 H18B 0.9800 . ?
C18 H18C 0.9800 . ?
C20 H20A 0.9800 . ?
C20 H20B 0.9800 . ?
C20 H20C 0.9800 . ?
C21 C26 1.375(13) . ?
C21 C22 1.382(13) . ?
C21 H21 0.9500 . ?
C22 C23 1.478(11) . ?
C22 H22 0.9500 . ?
C23 C24 1.357(11) . ?
C23 H23 0.9500 . ?
C24 C25 1.383(12) . ?
C24 C27 1.428(17) . ?
C25 C26 1.312(11) . ?
C25 H25 0.9500 . ?
C26 H26 0.9500 . ?
C27 H27A 0.9800 . ?
C27 H27B 0.9800 . ?
C27 H27C 0.9800 . ?
